data_7016011
loop_
_publ_author_name
'Gan, Xin'
'Chi, Shao-Ming'
'Mu, Wei-Hua'
'Yao, Jia-Can'
'Quan, Li'
'Li, Cong'
'Bian, Zhao-Yong'
'Chen, Yong'
'Fu, Wen-Fu'

_publ_section_title
;
 Cu(i) and Pb(ii) complexes containing new tris(7-naphthyridyl)methane
 derivatives: Synthesis, structures, spectroscopy and geometric
 conversion.
;
_journal_issue 28
_journal_name_full 'Dalton transactions (Cambridge, England : 2003)'
_journal_page_first 7365
_journal_page_last 7374
_journal_paper_doi 10.1039/c0dt01747g
_journal_volume 40
_journal_year 2011
_chemical_formula_sum 'C46.23 H36.43 B Cl3.52 Cu F4 N6 O0.33 P'
_chemical_formula_weight 987.45
_chemical_name_systematic
;
?
;
_space_group_IT_number 14
_symmetry_cell_setting monoclinic
_symmetry_space_group_name_Hall '-P 2yn'
_symmetry_space_group_name_H-M 'P 1 21/n 1'
_atom_sites_solution_hydrogens geom
_atom_sites_solution_primary direct
_atom_sites_solution_secondary difmap
_audit_creation_method SHELXL-97
_cell_angle_alpha 90.00
_cell_angle_beta 100.210(17)
_cell_angle_gamma 90.00
_cell_formula_units_Z 4
_cell_length_a 14.956(15)
_cell_length_b 19.102(19)
_cell_length_c 16.461(17)
_cell_measurement_reflns_used 15076
_cell_measurement_temperature 93(2)
_cell_measurement_theta_max 27.52
_cell_measurement_theta_min 3.0
_cell_volume 4628(8)
_computing_cell_refinement 'CrystalClear (Rigaku Inc., 2008)'
_computing_data_collection 'CrystalClear (Rigaku Inc., 2008)'
_computing_data_reduction 'CrystalClear (Rigaku Inc., 2008)'
_computing_molecular_graphics 'Bruker SHELXTL'
_computing_publication_material 'Bruker SHELXTL'
_computing_structure_refinement 'SHELXL-97 (Sheldrick, 1997)'
_computing_structure_solution 'SHELXS-97 (Sheldrick, 1990)'
_diffrn_ambient_temperature 93(2)
_diffrn_measured_fraction_theta_full 0.992
_diffrn_measured_fraction_theta_max 0.992
_diffrn_measurement_device_type Saturn724+
_diffrn_measurement_method 'phi and omega scans'
_diffrn_radiation_monochromator graphite
_diffrn_radiation_source 'rotating anode'
_diffrn_radiation_type MoK\a
_diffrn_radiation_wavelength 0.71073
_diffrn_reflns_av_R_equivalents 0.0607
_diffrn_reflns_av_sigmaI/netI 0.0683
_diffrn_reflns_limit_h_max 16
_diffrn_reflns_limit_h_min -17
_diffrn_reflns_limit_k_max 22
_diffrn_reflns_limit_k_min -22
_diffrn_reflns_limit_l_max 19
_diffrn_reflns_limit_l_min -19
_diffrn_reflns_number 28217
_diffrn_reflns_theta_full 25.00
_diffrn_reflns_theta_max 25.00
_diffrn_reflns_theta_min 3.02
_exptl_absorpt_coefficient_mu 0.767
_exptl_absorpt_correction_T_max 0.8826
_exptl_absorpt_correction_T_min 0.8026
_exptl_absorpt_correction_type empirical
_exptl_crystal_colour pale-yellow
_exptl_crystal_density_diffrn 1.417
_exptl_crystal_density_method 'not measured'
_exptl_crystal_F_000 2013
_exptl_crystal_size_max 0.30
_exptl_crystal_size_mid 0.30
_exptl_crystal_size_min 0.17
_refine_diff_density_max 0.823
_refine_diff_density_min -0.615
_refine_diff_density_rms 0.099
_refine_ls_extinction_method none
_refine_ls_goodness_of_fit_ref 1.127
_refine_ls_hydrogen_treatment constr
_refine_ls_matrix_type full
_refine_ls_number_parameters 660
_refine_ls_number_reflns 8076
_refine_ls_number_restraints 54
_refine_ls_restrained_S_all 1.129
_refine_ls_R_factor_all 0.0965
_refine_ls_R_factor_gt 0.0789
_refine_ls_shift/su_max 0.007
_refine_ls_shift/su_mean 0.000
_refine_ls_structure_factor_coef Fsqd
_refine_ls_weighting_details 'calc w=1/[\s^2^(Fo^2^)+(0.1216P)^2^+3.2001P] where P=(Fo^2^+2Fc^2^)/3'
_refine_ls_weighting_scheme calc
_refine_ls_wR_factor_gt 0.2138
_refine_ls_wR_factor_ref 0.2331
_reflns_number_gt 6668
_reflns_number_total 8076
_reflns_threshold_expression >2sigma(I)
_cod_data_source_file c0dt01747g.txt
_cod_data_source_block complex-2
_cod_depositor_comments
;
The following automatic conversions were performed:

'_symmetry_cell_setting' tag value 'Monoclinici' was replaced with
'monoclinic' value as specified in the replacement file
'/home/robertas/cod-tools/perl-scripts/inputs/replacement_values.lst'.

Automatic conversion script
Id: cif_fix_values 3143 2015-03-26 13:38:13Z robertas 
;
_cod_original_sg_symbol_H-M P2(1)/n
_cod_database_code 7016011

loop_
_symmetry_equiv_pos_as_xyz
'x, y, z'
'-x+1/2, y+1/2, -z+1/2'
'-x, -y, -z'
'x-1/2, -y-1/2, z-1/2'

loop_
_atom_site_label
_atom_site_type_symbol
_atom_site_fract_x
_atom_site_fract_y
_atom_site_fract_z
_atom_site_U_iso_or_equiv
_atom_site_adp_type
_atom_site_occupancy
_atom_site_symmetry_multiplicity
_atom_site_calc_flag
_atom_site_refinement_flags
_atom_site_disorder_assembly
_atom_site_disorder_group
Cu1 Cu 0.64395(4) 0.23147(3) 0.71505(4) 0.0306(2) Uani 1 1 d . . .
P1 P 0.76079(8) 0.29542(6) 0.69792(8) 0.0314(3) Uani 1 1 d . . .
F1 F 0.4431(2) 0.96351(18) 0.7593(2) 0.0622(10) Uani 1 1 d . . .
F2 F 0.4592(3) 0.9262(2) 0.8908(2) 0.0777(12) Uani 1 1 d . . .
F3 F 0.3456(2) 0.88197(19) 0.7932(2) 0.0668(10) Uani 1 1 d . . .
F4 F 0.3405(3) 0.9916(2) 0.8417(3) 0.0967(16) Uani 1 1 d . . .
N1 N 0.6344(3) 0.16723(19) 0.8154(2) 0.0322(9) Uani 1 1 d . A .
N2 N 0.7798(3) 0.1958(2) 0.8826(3) 0.0350(9) Uani 1 1 d . A .
N3 N 0.5769(3) 0.15384(19) 0.6374(2) 0.0329(9) Uani 1 1 d . A .
N4 N 0.6793(3) 0.1632(2) 0.5486(3) 0.0397(10) Uani 1 1 d . A .
N5 N 0.5125(3) 0.27122(19) 0.7213(3) 0.0327(9) Uani 1 1 d . A .
N6 N 0.5486(3) 0.3835(2) 0.6838(3) 0.0385(10) Uani 1 1 d . A .
B1 B 0.3950(4) 0.9411(4) 0.8195(5) 0.0516(17) Uani 1 1 d . . .
C1 C 0.4803(14) 0.1434(6) 0.7424(15) 0.028(3) Uani 0.671(11) 1 d PU A 1
H1 H 0.4271 0.1144 0.7509 0.033 Uiso 0.671(11) 1 calc PR A 1
C1' C 0.475(3) 0.1607(16) 0.742(3) 0.028(3) Uani 0.329(11) 1 d P A 2
O1 O 0.3932(6) 0.1119(5) 0.7519(6) 0.031(3) Uani 0.329(11) 1 d P A 2
H1O H 0.4084 0.0699 0.7477 0.037 Uiso 0.329(11) 1 calc PR A 2
C2 C 0.5565(3) 0.1316(2) 0.8129(3) 0.0335(11) Uani 1 1 d . . .
C3 C 0.5444(3) 0.0819(2) 0.8733(3) 0.0376(12) Uani 1 1 d . A .
H3 H 0.4873 0.0593 0.8704 0.045 Uiso 1 1 calc R . .
C4 C 0.6138(4) 0.0663(3) 0.9357(3) 0.0431(13) Uani 1 1 d . . .
H4 H 0.6069 0.0314 0.9751 0.052 Uiso 1 1 calc R A .
C5 C 0.6966(4) 0.1031(2) 0.9408(3) 0.0379(12) Uani 1 1 d . A .
C6 C 0.7044(3) 0.1545(2) 0.8800(3) 0.0315(10) Uani 1 1 d . . .
C7 C 0.7728(4) 0.0932(3) 1.0044(3) 0.0432(13) Uani 1 1 d . . .
H7 H 0.7711 0.0588 1.0458 0.052 Uiso 1 1 calc R A .
C8 C 0.8485(4) 0.1332(3) 1.0058(3) 0.0418(12) Uani 1 1 d . A .
H8 H 0.9007 0.1266 1.0472 0.050 Uiso 1 1 calc R . .
C9 C 0.8472(3) 0.1849(2) 0.9437(3) 0.0384(12) Uani 1 1 d D . .
C11 C 0.5001(3) 0.1295(2) 0.6566(3) 0.0359(11) Uani 1 1 d . . .
C12 C 0.4352(4) 0.0920(3) 0.5999(4) 0.0453(13) Uani 1 1 d . A .
H12 H 0.3808 0.0753 0.6154 0.054 Uiso 1 1 calc R . .
C13 C 0.4530(4) 0.0803(3) 0.5219(4) 0.0456(13) Uani 1 1 d . . .
H13 H 0.4098 0.0564 0.4822 0.055 Uiso 1 1 calc R A .
C14 C 0.5357(4) 0.1038(2) 0.5007(3) 0.0394(12) Uani 1 1 d . A .
C15 C 0.5964(3) 0.1397(2) 0.5615(3) 0.0327(11) Uani 1 1 d . . .
C16 C 0.5612(4) 0.0938(3) 0.4225(3) 0.0465(14) Uani 1 1 d . . .
H16 H 0.5213 0.0707 0.3795 0.056 Uiso 1 1 calc R A .
C17 C 0.6431(4) 0.1175(3) 0.4099(3) 0.0502(14) Uani 1 1 d . A .
H17 H 0.6614 0.1110 0.3580 0.060 Uiso 1 1 calc R . .
C18 C 0.7016(3) 0.1524(2) 0.4756(3) 0.0429(13) Uani 1 1 d D . .
C20 C 0.4523(3) 0.2260(2) 0.7424(3) 0.0339(11) Uani 1 1 d . . .
C21 C 0.3668(4) 0.2459(3) 0.7600(3) 0.0416(12) Uani 1 1 d . A .
H21 H 0.3269 0.2118 0.7756 0.050 Uiso 1 1 calc R . .
C22 C 0.3426(3) 0.3145(3) 0.7543(3) 0.0421(13) Uani 1 1 d . . .
H22 H 0.2859 0.3290 0.7670 0.050 Uiso 1 1 calc R A .
C23 C 0.4024(3) 0.3642(3) 0.7293(3) 0.0386(12) Uani 1 1 d . A .
C24 C 0.4875(3) 0.3404(2) 0.7131(3) 0.0330(11) Uani 1 1 d . . .
C25 C 0.3811(3) 0.4368(3) 0.7159(3) 0.0445(13) Uani 1 1 d . . .
H25 H 0.3254 0.4553 0.7268 0.053 Uiso 1 1 calc R A .
C26 C 0.4418(4) 0.4788(3) 0.6873(3) 0.0431(13) Uani 1 1 d . A .
H26 H 0.4287 0.5271 0.6777 0.052 Uiso 1 1 calc R . .
C27 C 0.5261(3) 0.4502(2) 0.6715(3) 0.0409(12) Uani 1 1 d D . .
C29 C 0.7589(3) 0.3314(2) 0.5944(3) 0.0364(11) Uani 1 1 d . . .
C30 C 0.6749(4) 0.3352(3) 0.5413(3) 0.0379(12) Uani 1 1 d . . .
H30 H 0.6215 0.3199 0.5598 0.045 Uiso 1 1 calc R . .
C31 C 0.6689(4) 0.3614(3) 0.4614(3) 0.0443(13) Uani 1 1 d . . .
H31 H 0.6116 0.3634 0.4258 0.053 Uiso 1 1 calc R . .
C32 C 0.7468(4) 0.3845(3) 0.4333(3) 0.0464(13) Uani 1 1 d . . .
H32 H 0.7423 0.4028 0.3790 0.056 Uiso 1 1 calc R . .
C33 C 0.8302(4) 0.3808(3) 0.4847(3) 0.0442(13) Uani 1 1 d . . .
H33 H 0.8834 0.3959 0.4658 0.053 Uiso 1 1 calc R . .
C34 C 0.8362(4) 0.3544(3) 0.5651(3) 0.0404(12) Uani 1 1 d . . .
H34 H 0.8938 0.3522 0.6003 0.048 Uiso 1 1 calc R . .
C35 C 0.8724(3) 0.2514(3) 0.7180(3) 0.0359(11) Uani 1 1 d . . .
C36 C 0.8723(3) 0.1789(3) 0.7030(3) 0.0380(12) Uani 1 1 d . . .
H36 H 0.8162 0.1554 0.6853 0.046 Uiso 1 1 calc R . .
C37 C 0.9524(4) 0.1413(3) 0.7136(3) 0.0454(13) Uani 1 1 d . . .
H37 H 0.9513 0.0924 0.7025 0.055 Uiso 1 1 calc R . .
C38 C 1.0359(4) 0.1755(3) 0.7408(3) 0.0437(13) Uani 1 1 d . . .
H38 H 1.0912 0.1499 0.7484 0.052 Uiso 1 1 calc R . .
C39 C 1.0364(4) 0.2464(3) 0.7564(3) 0.0423(13) Uani 1 1 d . . .
H39 H 1.0924 0.2697 0.7747 0.051 Uiso 1 1 calc R . .
C40 C 0.9547(3) 0.2846(3) 0.7454(3) 0.0388(12) Uani 1 1 d . . .
H40 H 0.9559 0.3333 0.7568 0.047 Uiso 1 1 calc R . .
C41 C 0.7724(3) 0.3734(2) 0.7652(3) 0.0343(11) Uani 1 1 d . . .
C42 C 0.8130(3) 0.4361(3) 0.7462(3) 0.0418(12) Uani 1 1 d . . .
H42 H 0.8432 0.4388 0.7001 0.050 Uiso 1 1 calc R . .
C43 C 0.8083(4) 0.4946(3) 0.7966(3) 0.0455(13) Uani 1 1 d . . .
H43 H 0.8360 0.5372 0.7845 0.055 Uiso 1 1 calc R . .
C44 C 0.7644(4) 0.4919(3) 0.8634(4) 0.0454(13) Uani 1 1 d . . .
H44 H 0.7605 0.5326 0.8957 0.054 Uiso 1 1 calc R . .
C45 C 0.7260(4) 0.4296(3) 0.8832(3) 0.0439(13) Uani 1 1 d . . .
H45 H 0.6963 0.4271 0.9296 0.053 Uiso 1 1 calc R . .
C46 C 0.7313(3) 0.3707(3) 0.8343(3) 0.0388(12) Uani 1 1 d . . .
H46 H 0.7063 0.3277 0.8487 0.047 Uiso 1 1 calc R . .
C19 C 0.7875(10) 0.1791(13) 0.4545(17) 0.041(4) Uani 0.708(9) 1 d PD A 1
H19A H 0.7765 0.2243 0.4263 0.049 Uiso 0.708(9) 1 calc PR A 1
H19B H 0.8105 0.1456 0.4180 0.049 Uiso 0.708(9) 1 calc PR A 1
H19C H 0.8325 0.1849 0.5051 0.049 Uiso 0.708(9) 1 calc PR A 1
C28 C 0.5944(13) 0.4948(11) 0.6417(15) 0.045(4) Uani 0.741(9) 1 d PD A 1
H28A H 0.6156 0.5309 0.6829 0.054 Uiso 0.741(9) 1 calc PR A 1
H28B H 0.5669 0.5171 0.5896 0.054 Uiso 0.741(9) 1 calc PR A 1
H28C H 0.6460 0.4659 0.6328 0.054 Uiso 0.741(9) 1 calc PR A 1
Cl1 Cl 0.9436(6) 0.2366(6) 0.9491(9) 0.049(2) Uani 0.472(9) 1 d PD A 1
Cl1' Cl 0.8080(8) 0.1832(11) 0.4640(11) 0.057(4) Uani 0.292(9) 1 d PD A 2
Cl1" Cl 0.5976(10) 0.5030(10) 0.6255(12) 0.056(4) Uani 0.259(9) 1 d PD A 2
C10 C 0.9254(17) 0.2330(17) 0.948(3) 0.033(5) Uani 0.528(9) 1 d PD A 2
H10A H 0.9684 0.2138 0.9151 0.040 Uiso 0.528(9) 1 calc PR A 2
H10B H 0.9557 0.2383 1.0053 0.040 Uiso 0.528(9) 1 calc PR A 2
H10C H 0.9039 0.2788 0.9256 0.040 Uiso 0.528(9) 1 calc PR A 2
C47 C 0.0794(6) 0.2518(5) 0.5483(5) 0.091(3) Uani 1 1 d . . .
H47A H 0.0434 0.2320 0.5878 0.109 Uiso 1 1 calc R . .
H47B H 0.0784 0.3034 0.5534 0.109 Uiso 1 1 calc R . .
Cl2 Cl 0.19168(16) 0.22210(14) 0.57380(15) 0.1018(8) Uani 1 1 d . . .
Cl3 Cl 0.02997(13) 0.22803(10) 0.44875(12) 0.0764(6) Uani 1 1 d . . .
Cl4 Cl 0.0959(9) 1.0268(8) 0.5776(7) 0.083(4) Uani 0.15 1 d PDU B -1
Cl5 Cl -0.0596(10) 0.9899(10) 0.4605(10) 0.102(5) Uani 0.15 1 d PDU B -1
C48 C 0.0519(14) 0.9734(18) 0.498(2) 0.066(12) Uani 0.15 1 d PDU B -1
H48A H 0.0870 0.9795 0.4524 0.079 Uiso 0.15 1 calc PR B -1
H48B H 0.0586 0.9241 0.5161 0.079 Uiso 0.15 1 calc PR B -1
Cl7 Cl 0.0032(17) 0.988(2) 0.546(2) 0.172(15) Uani 0.10 1 d PDU C -2
C49 C 0.115(2) 0.979(3) 0.536(3) 0.064(17) Uani 0.10 1 d PDU C -2
H49A H 0.1231 0.9970 0.4818 0.077 Uiso 0.10 1 calc PR C -2
H49B H 0.1314 0.9288 0.5393 0.077 Uiso 0.10 1 calc PR C -2
Cl6 Cl 0.1839(13) 1.0238(11) 0.6127(12) 0.084(5) Uani 0.10 1 d PDU C -2

loop_
_atom_site_aniso_label
_atom_site_aniso_U_11
_atom_site_aniso_U_22
_atom_site_aniso_U_33
_atom_site_aniso_U_23
_atom_site_aniso_U_13
_atom_site_aniso_U_12
Cu1 0.0294(4) 0.0290(3) 0.0320(4) 0.0007(2) 0.0013(3) -0.0012(2)
P1 0.0298(7) 0.0309(7) 0.0322(7) 0.0019(5) 0.0014(5) -0.0005(5)
F1 0.082(3) 0.062(2) 0.0453(19) -0.0115(16) 0.0205(18) -0.0234(18)
F2 0.083(3) 0.084(3) 0.058(2) 0.009(2) -0.009(2) -0.025(2)
F3 0.057(2) 0.068(2) 0.076(3) -0.0296(19) 0.0142(19) -0.0270(17)
F4 0.060(3) 0.077(3) 0.154(4) -0.056(3) 0.022(3) 0.004(2)
N1 0.032(2) 0.027(2) 0.037(2) -0.0014(17) 0.0051(19) -0.0003(16)
N2 0.034(2) 0.036(2) 0.034(2) 0.0009(18) 0.0015(19) 0.0031(17)
N3 0.036(2) 0.026(2) 0.034(2) 0.0003(16) -0.0018(18) 0.0022(16)
N4 0.046(3) 0.035(2) 0.038(2) 0.0000(19) 0.007(2) 0.0028(18)
N5 0.028(2) 0.028(2) 0.039(2) -0.0035(17) -0.0012(18) -0.0012(15)
N6 0.038(2) 0.032(2) 0.043(3) -0.0019(18) -0.001(2) 0.0008(17)
B1 0.040(4) 0.057(4) 0.057(4) -0.024(3) 0.010(3) -0.013(3)
C1 0.030(4) 0.011(7) 0.041(3) 0.001(6) 0.005(3) -0.002(5)
C1' 0.030(4) 0.011(7) 0.041(3) 0.001(6) 0.005(3) -0.002(5)
O1 0.026(6) 0.028(5) 0.038(6) 0.002(4) 0.004(4) 0.001(4)
C2 0.032(3) 0.031(2) 0.037(3) -0.005(2) 0.006(2) -0.0015(19)
C3 0.038(3) 0.031(3) 0.045(3) -0.002(2) 0.012(2) -0.004(2)
C4 0.055(3) 0.032(3) 0.043(3) 0.002(2) 0.012(3) -0.004(2)
C5 0.046(3) 0.030(2) 0.036(3) -0.002(2) 0.004(2) -0.003(2)
C6 0.032(3) 0.029(2) 0.033(3) -0.001(2) 0.004(2) 0.0005(19)
C7 0.051(3) 0.040(3) 0.036(3) 0.004(2) 0.000(3) -0.001(2)
C8 0.043(3) 0.043(3) 0.035(3) 0.004(2) -0.003(2) 0.002(2)
C9 0.039(3) 0.039(3) 0.036(3) -0.002(2) 0.005(2) 0.002(2)
C11 0.034(3) 0.030(2) 0.041(3) 0.002(2) 0.001(2) 0.003(2)
C12 0.034(3) 0.041(3) 0.056(4) -0.005(3) -0.003(3) -0.005(2)
C13 0.043(3) 0.039(3) 0.049(3) -0.009(2) -0.010(3) 0.000(2)
C14 0.048(3) 0.027(2) 0.039(3) 0.000(2) -0.005(2) 0.002(2)
C15 0.042(3) 0.027(2) 0.028(3) 0.0019(19) 0.002(2) 0.0050(19)
C16 0.065(4) 0.037(3) 0.033(3) -0.002(2) -0.004(3) 0.005(3)
C17 0.077(4) 0.036(3) 0.037(3) 0.000(2) 0.008(3) 0.005(3)
C18 0.066(4) 0.029(3) 0.034(3) 0.000(2) 0.009(3) 0.001(2)
C20 0.026(3) 0.038(3) 0.035(3) -0.001(2) -0.003(2) -0.0017(19)
C21 0.035(3) 0.046(3) 0.042(3) 0.002(3) 0.002(2) 0.000(2)
C22 0.028(3) 0.053(3) 0.045(3) 0.000(3) 0.005(2) 0.009(2)
C23 0.035(3) 0.047(3) 0.031(3) -0.006(2) 0.000(2) 0.006(2)
C24 0.030(3) 0.033(3) 0.031(3) -0.004(2) -0.007(2) 0.0031(19)
C25 0.034(3) 0.044(3) 0.049(3) -0.006(3) -0.009(2) 0.014(2)
C26 0.041(3) 0.033(3) 0.050(3) -0.007(2) -0.007(3) 0.009(2)
C27 0.046(3) 0.032(3) 0.039(3) -0.005(2) -0.006(2) 0.001(2)
C29 0.040(3) 0.030(2) 0.038(3) 0.000(2) 0.004(2) 0.000(2)
C30 0.043(3) 0.036(3) 0.033(3) 0.003(2) 0.004(2) -0.002(2)
C31 0.044(3) 0.044(3) 0.041(3) 0.007(2) -0.006(3) -0.003(2)
C32 0.059(4) 0.045(3) 0.035(3) 0.005(2) 0.007(3) 0.004(3)
C33 0.045(3) 0.048(3) 0.040(3) 0.006(2) 0.010(3) -0.004(2)
C34 0.038(3) 0.040(3) 0.041(3) 0.008(2) 0.004(2) -0.001(2)
C35 0.039(3) 0.032(2) 0.036(3) 0.004(2) 0.006(2) 0.003(2)
C36 0.036(3) 0.038(3) 0.038(3) 0.004(2) 0.001(2) 0.002(2)
C37 0.053(3) 0.038(3) 0.044(3) 0.005(2) 0.006(3) 0.010(2)
C38 0.035(3) 0.053(3) 0.041(3) 0.011(3) 0.000(2) 0.014(2)
C39 0.031(3) 0.054(3) 0.039(3) 0.007(3) -0.001(2) -0.003(2)
C40 0.034(3) 0.038(3) 0.042(3) 0.001(2) 0.000(2) -0.005(2)
C41 0.030(3) 0.035(3) 0.036(3) -0.002(2) -0.001(2) 0.0005(19)
C42 0.039(3) 0.041(3) 0.043(3) 0.001(2) 0.000(2) -0.006(2)
C43 0.056(4) 0.027(3) 0.047(3) 0.002(2) -0.007(3) -0.007(2)
C44 0.050(3) 0.031(3) 0.049(3) -0.010(2) -0.007(3) 0.002(2)
C45 0.043(3) 0.043(3) 0.043(3) -0.006(2) 0.002(3) -0.002(2)
C46 0.040(3) 0.029(2) 0.045(3) -0.006(2) 0.001(2) -0.005(2)
C19 0.048(8) 0.031(6) 0.039(7) -0.023(5) -0.002(7) -0.017(7)
C28 0.062(8) 0.028(7) 0.048(9) -0.001(6) 0.017(7) 0.004(5)
Cl1 0.035(4) 0.055(3) 0.052(4) 0.003(2) -0.006(3) -0.015(2)
Cl1' 0.046(5) 0.075(7) 0.052(7) -0.010(5) 0.015(5) -0.018(4)
Cl1" 0.051(6) 0.049(5) 0.064(8) 0.022(5) -0.002(4) -0.005(4)
C10 0.013(9) 0.049(11) 0.032(10) 0.020(8) -0.009(8) -0.003(5)
C47 0.109(7) 0.105(6) 0.060(5) 0.011(4) 0.015(5) 0.002(5)
Cl2 0.0771(14) 0.129(2) 0.0881(16) 0.0103(13) -0.0152(12) -0.0233(12)
Cl3 0.0740(12) 0.0921(14) 0.0586(11) 0.0127(9) -0.0004(9) -0.0175(9)
Cl4 0.098(8) 0.096(8) 0.061(7) 0.001(6) 0.034(6) -0.024(6)
Cl5 0.087(8) 0.112(9) 0.110(9) -0.016(8) 0.026(7) -0.010(7)
C48 0.069(15) 0.068(15) 0.062(15) 0.010(10) 0.019(10) -0.001(10)
Cl7 0.170(17) 0.171(17) 0.181(18) -0.011(10) 0.046(10) 0.006(10)
C49 0.065(19) 0.061(19) 0.067(19) 0.007(10) 0.015(10) -0.002(10)
Cl6 0.089(9) 0.093(9) 0.081(8) 0.045(7) 0.044(7) 0.016(7)

loop_
_atom_type_symbol
_atom_type_description
_atom_type_scat_dispersion_real
_atom_type_scat_dispersion_imag
_atom_type_scat_source
C C 0.0033 0.0016 'International Tables Vol C Tables 4.2.6.8 and 6.1.1.4'
H H 0.0000 0.0000 'International Tables Vol C Tables 4.2.6.8 and 6.1.1.4'
B B 0.0013 0.0007 'International Tables Vol C Tables 4.2.6.8 and 6.1.1.4'
N N 0.0061 0.0033 'International Tables Vol C Tables 4.2.6.8 and 6.1.1.4'
O O 0.0106 0.0060 'International Tables Vol C Tables 4.2.6.8 and 6.1.1.4'
F F 0.0171 0.0103 'International Tables Vol C Tables 4.2.6.8 and 6.1.1.4'
P P 0.1023 0.0942 'International Tables Vol C Tables 4.2.6.8 and 6.1.1.4'
Cl Cl 0.1484 0.1585 'International Tables Vol C Tables 4.2.6.8 and 6.1.1.4'
Cu Cu 0.3201 1.2651 'International Tables Vol C Tables 4.2.6.8 and 6.1.1.4'

loop_
_geom_angle_atom_site_label_1
_geom_angle_atom_site_label_2
_geom_angle_atom_site_label_3
_geom_angle
_geom_angle_site_symmetry_1
_geom_angle_site_symmetry_3
_geom_angle_publ_flag
N1 Cu1 N3 88.52(17) . . ?
N1 Cu1 N5 88.76(16) . . ?
N3 Cu1 N5 86.30(16) . . ?
N1 Cu1 P1 126.79(12) . . ?
N3 Cu1 P1 128.54(13) . . ?
N5 Cu1 P1 124.90(13) . . ?
C29 P1 C35 101.6(2) . . ?
C29 P1 C41 103.8(2) . . ?
C35 P1 C41 105.9(2) . . ?
C29 P1 Cu1 116.61(17) . . ?
C35 P1 Cu1 116.09(18) . . ?
C41 P1 Cu1 111.44(17) . . ?
C2 N1 C6 118.0(4) . . ?
C2 N1 Cu1 117.1(3) . . ?
C6 N1 Cu1 124.6(3) . . ?
C9 N2 C6 116.7(4) . . ?
C11 N3 C15 119.0(4) . . ?
C11 N3 Cu1 116.3(3) . . ?
C15 N3 Cu1 123.0(3) . . ?
C18 N4 C15 118.2(4) . . ?
C20 N5 C24 117.5(4) . . ?
C20 N5 Cu1 116.9(3) . . ?
C24 N5 Cu1 125.3(3) . . ?
C27 N6 C24 117.5(4) . . ?
F4 B1 F3 110.7(5) . . ?
F4 B1 F1 112.7(6) . . ?
F3 B1 F1 110.2(5) . . ?
F4 B1 F2 105.9(5) . . ?
F3 B1 F2 110.2(6) . . ?
F1 B1 F2 107.1(5) . . ?
C2 C1 C11 116.7(13) . . ?
C2 C1 C20 107.9(11) . . ?
C11 C1 C20 105.1(11) . . ?
C2 C1 H1 108.9 . . ?
C11 C1 H1 108.9 . . ?
C20 C1 H1 108.9 . . ?
C20 C1' O1 112(3) . . ?
C20 C1' C11 117(3) . . ?
O1 C1' C11 100(2) . . ?
C20 C1' C2 119(3) . . ?
O1 C1' C2 103(2) . . ?
C11 C1' C2 103(2) . . ?
C1' O1 H1O 109.5 . . ?
N1 C2 C3 122.7(4) . . ?
N1 C2 C1 119.0(8) . . ?
C3 C2 C1 118.3(8) . . ?
N1 C2 C1' 112.7(16) . . ?
C3 C2 C1' 124.0(17) . . ?
C1 C2 C1' 11.5(17) . . ?
C4 C3 C2 120.3(5) . . ?
C4 C3 H3 119.9 . . ?
C2 C3 H3 119.9 . . ?
C3 C4 C5 118.7(5) . . ?
C3 C4 H4 120.6 . . ?
C5 C4 H4 120.6 . . ?
C4 C5 C7 124.0(5) . . ?
C4 C5 C6 118.7(5) . . ?
C7 C5 C6 117.2(5) . . ?
N2 C6 N1 115.5(4) . . ?
N2 C6 C5 123.0(4) . . ?
N1 C6 C5 121.5(4) . . ?
C8 C7 C5 119.7(5) . . ?
C8 C7 H7 120.2 . . ?
C5 C7 H7 120.2 . . ?
C7 C8 C9 118.2(5) . . ?
C7 C8 H8 120.9 . . ?
C9 C8 H8 120.9 . . ?
N2 C9 C8 125.1(4) . . ?
N2 C9 C10 115.5(16) . . ?
C8 C9 C10 119.4(16) . . ?
N2 C9 Cl1 117.9(6) . . ?
C8 C9 Cl1 117.0(6) . . ?
C10 C9 Cl1 4(2) . . ?
N3 C11 C12 122.7(5) . . ?
N3 C11 C1 118.7(9) . . ?
C12 C11 C1 118.6(9) . . ?
N3 C11 C1' 114.9(16) . . ?
C12 C11 C1' 121.1(17) . . ?
C1 C11 C1' 11.6(16) . . ?
C13 C12 C11 118.3(5) . . ?
C13 C12 H12 120.8 . . ?
C11 C12 H12 120.8 . . ?
C12 C13 C14 120.0(5) . . ?
C12 C13 H13 120.0 . . ?
C14 C13 H13 120.0 . . ?
C15 C14 C13 117.5(5) . . ?
C15 C14 C16 118.0(5) . . ?
C13 C14 C16 124.6(5) . . ?
N3 C15 N4 115.1(4) . . ?
N3 C15 C14 122.4(5) . . ?
N4 C15 C14 122.5(5) . . ?
C17 C16 C14 119.3(5) . . ?
C17 C16 H16 120.3 . . ?
C14 C16 H16 120.3 . . ?
C16 C17 C18 119.2(5) . . ?
C16 C17 H17 120.4 . . ?
C18 C17 H17 120.4 . . ?
N4 C18 C17 122.9(5) . . ?
N4 C18 C19 122.1(11) . . ?
C17 C18 C19 115.0(11) . . ?
N4 C18 Cl1' 115.6(7) . . ?
C17 C18 Cl1' 121.5(8) . . ?
C19 C18 Cl1' 7.2(17) . . ?
C1' C20 N5 116(2) . . ?
C1' C20 C21 120(2) . . ?
N5 C20 C21 123.7(5) . . ?
C1' C20 C1 0(3) . . ?
N5 C20 C1 116.1(9) . . ?
C21 C20 C1 120.2(9) . . ?
C22 C21 C20 119.1(5) . . ?
C22 C21 H21 120.5 . . ?
C20 C21 H21 120.5 . . ?
C21 C22 C23 119.5(5) . . ?
C21 C22 H22 120.2 . . ?
C23 C22 H22 120.2 . . ?
C22 C23 C24 118.2(5) . . ?
C22 C23 C25 124.1(5) . . ?
C24 C23 C25 117.7(5) . . ?
N5 C24 N6 115.0(4) . . ?
N5 C24 C23 121.9(4) . . ?
N6 C24 C23 123.0(4) . . ?
C26 C25 C23 118.8(5) . . ?
C26 C25 H25 120.6 . . ?
C23 C25 H25 120.6 . . ?
C25 C26 C27 119.9(5) . . ?
C25 C26 H26 120.0 . . ?
C27 C26 H26 120.0 . . ?
N6 C27 C26 123.1(4) . . ?
N6 C27 C28 115.6(10) . . ?
C26 C27 C28 121.2(11) . . ?
N6 C27 Cl1" 117.7(9) . . ?
C26 C27 Cl1" 118.9(8) . . ?
C28 C27 Cl1" 6.7(16) . . ?
C34 C29 C30 118.3(5) . . ?
C34 C29 P1 124.1(4) . . ?
C30 C29 P1 117.6(4) . . ?
C31 C30 C29 120.5(5) . . ?
C31 C30 H30 119.7 . . ?
C29 C30 H30 119.7 . . ?
C30 C31 C32 120.5(5) . . ?
C30 C31 H31 119.8 . . ?
C32 C31 H31 119.8 . . ?
C33 C32 C31 119.7(5) . . ?
C33 C32 H32 120.1 . . ?
C31 C32 H32 120.1 . . ?
C32 C33 C34 119.8(5) . . ?
C32 C33 H33 120.1 . . ?
C34 C33 H33 120.1 . . ?
C29 C34 C33 121.2(5) . . ?
C29 C34 H34 119.4 . . ?
C33 C34 H34 119.4 . . ?
C40 C35 C36 118.7(5) . . ?
C40 C35 P1 125.0(4) . . ?
C36 C35 P1 116.4(4) . . ?
C37 C36 C35 121.1(5) . . ?
C37 C36 H36 119.5 . . ?
C35 C36 H36 119.5 . . ?
C36 C37 C38 119.9(5) . . ?
C36 C37 H37 120.0 . . ?
C38 C37 H37 120.0 . . ?
C39 C38 C37 119.3(5) . . ?
C39 C38 H38 120.3 . . ?
C37 C38 H38 120.3 . . ?
C38 C39 C40 120.6(5) . . ?
C38 C39 H39 119.7 . . ?
C40 C39 H39 119.7 . . ?
C35 C40 C39 120.4(5) . . ?
C35 C40 H40 119.8 . . ?
C39 C40 H40 119.8 . . ?
C46 C41 C42 119.2(5) . . ?
C46 C41 P1 116.9(4) . . ?
C42 C41 P1 123.6(4) . . ?
C41 C42 C43 118.7(5) . . ?
C41 C42 H42 120.7 . . ?
C43 C42 H42 120.7 . . ?
C44 C43 C42 121.5(5) . . ?
C44 C43 H43 119.2 . . ?
C42 C43 H43 119.2 . . ?
C43 C44 C45 119.9(5) . . ?
C43 C44 H44 120.1 . . ?
C45 C44 H44 120.1 . . ?
C44 C45 C46 119.2(5) . . ?
C44 C45 H45 120.4 . . ?
C46 C45 H45 120.4 . . ?
C41 C46 C45 121.5(5) . . ?
C41 C46 H46 119.2 . . ?
C45 C46 H46 119.2 . . ?
C18 C19 H19A 109.5 . . ?
C18 C19 H19B 109.5 . . ?
C18 C19 H19C 109.5 . . ?
C27 C28 H28A 109.5 . . ?
C27 C28 H28B 109.5 . . ?
C27 C28 H28C 109.5 . . ?
C9 C10 H10A 109.5 . . ?
C9 C10 H10B 109.5 . . ?
H10A C10 H10B 109.5 . . ?
C9 C10 H10C 109.5 . . ?
H10A C10 H10C 109.5 . . ?
H10B C10 H10C 109.5 . . ?
Cl3 C47 Cl2 111.8(5) . . ?
Cl3 C47 H47A 109.3 . . ?
Cl2 C47 H47A 109.3 . . ?
Cl3 C47 H47B 109.3 . . ?
Cl2 C47 H47B 109.3 . . ?
H47A C47 H47B 107.9 . . ?
Cl5 C48 Cl4 112.7(9) . . ?
Cl5 C48 H48A 109.1 . . ?
Cl4 C48 H48A 109.1 . . ?
Cl5 C48 H48B 109.1 . . ?
Cl4 C48 H48B 109.1 . . ?
H48A C48 H48B 107.8 . . ?
Cl7 C49 Cl6 110.9(9) . . ?
Cl7 C49 H49A 109.5 . . ?
Cl6 C49 H49A 109.5 . . ?
Cl7 C49 H49B 109.5 . . ?
Cl6 C49 H49B 109.5 . . ?
H49A C49 H49B 108.1 . . ?

loop_
_geom_bond_atom_site_label_1
_geom_bond_atom_site_label_2
_geom_bond_distance
_geom_bond_site_symmetry_2
_geom_bond_publ_flag
Cu1 N1 2.083(4) . ?
Cu1 N3 2.094(4) . ?
Cu1 N5 2.126(4) . ?
Cu1 P1 2.191(2) . ?
P1 C29 1.833(5) . ?
P1 C35 1.845(5) . ?
P1 C41 1.846(5) . ?
F1 B1 1.391(8) . ?
F2 B1 1.407(8) . ?
F3 B1 1.378(7) . ?
F4 B1 1.354(8) . ?
N1 C2 1.343(6) . ?
N1 C6 1.375(6) . ?
N2 C9 1.309(6) . ?
N2 C6 1.372(6) . ?
N3 C11 1.328(6) . ?
N3 C15 1.359(6) . ?
N4 C18 1.318(6) . ?
N4 C15 1.370(7) . ?
N5 C20 1.338(6) . ?
N5 C24 1.373(6) . ?
N6 C27 1.323(6) . ?
N6 C24 1.380(6) . ?
C1 C2 1.49(2) . ?
C1 C11 1.52(2) . ?
C1 C20 1.632(12) . ?
C1 H1 1.0000 . ?
C1' C20 1.29(3) . ?
C1' O1 1.56(5) . ?
C1' C11 1.63(5) . ?
C1' C2 1.63(5) . ?
O1 H1O 0.8400 . ?
C2 C3 1.409(7) . ?
C3 C4 1.358(7) . ?
C3 H3 0.9500 . ?
C4 C5 1.413(7) . ?
C4 H4 0.9500 . ?
C5 C7 1.416(7) . ?
C5 C6 1.420(7) . ?
C7 C8 1.362(7) . ?
C7 H7 0.9500 . ?
C8 C9 1.419(7) . ?
C8 H8 0.9500 . ?
C9 C10 1.480(3) . ?
C9 Cl1 1.737(3) . ?
C11 C12 1.417(7) . ?
C12 C13 1.375(8) . ?
C12 H12 0.9500 . ?
C13 C14 1.417(8) . ?
C13 H13 0.9500 . ?
C14 C15 1.404(7) . ?
C14 C16 1.418(8) . ?
C16 C17 1.357(8) . ?
C16 H16 0.9500 . ?
C17 C18 1.430(8) . ?
C17 H17 0.9500 . ?
C18 C19 1.481(3) . ?
C18 Cl1' 1.740(3) . ?
C20 C21 1.412(7) . ?
C21 C22 1.359(7) . ?
C21 H21 0.9500 . ?
C22 C23 1.415(7) . ?
C22 H22 0.9500 . ?
C23 C24 1.421(7) . ?
C23 C25 1.432(7) . ?
C25 C26 1.357(8) . ?
C25 H25 0.9500 . ?
C26 C27 1.440(7) . ?
C26 H26 0.9500 . ?
C27 C28 1.480(3) . ?
C27 Cl1" 1.739(3) . ?
C29 C34 1.399(7) . ?
C29 C30 1.400(7) . ?
C30 C31 1.395(7) . ?
C30 H30 0.9500 . ?
C31 C32 1.399(8) . ?
C31 H31 0.9500 . ?
C32 C33 1.379(8) . ?
C32 H32 0.9500 . ?
C33 C34 1.404(7) . ?
C33 H33 0.9500 . ?
C34 H34 0.9500 . ?
C35 C40 1.386(7) . ?
C35 C36 1.407(7) . ?
C36 C37 1.382(7) . ?
C36 H36 0.9500 . ?
C37 C38 1.410(8) . ?
C37 H37 0.9500 . ?
C38 C39 1.379(8) . ?
C38 H38 0.9500 . ?
C39 C40 1.407(7) . ?
C39 H39 0.9500 . ?
C40 H40 0.9500 . ?
C41 C46 1.387(7) . ?
C41 C42 1.402(7) . ?
C42 C43 1.402(7) . ?
C42 H42 0.9500 . ?
C43 C44 1.377(8) . ?
C43 H43 0.9500 . ?
C44 C45 1.385(7) . ?
C44 H44 0.9500 . ?
C45 C46 1.395(7) . ?
C45 H45 0.9500 . ?
C46 H46 0.9500 . ?
C19 H19A 0.9800 . ?
C19 H19B 0.9800 . ?
C19 H19C 0.9800 . ?
C28 H28A 0.9800 . ?
C28 H28B 0.9800 . ?
C28 H28C 0.9800 . ?
C10 H10A 0.9800 . ?
C10 H10B 0.9800 . ?
C10 H10C 0.9800 . ?
C47 Cl3 1.735(8) . ?
C47 Cl2 1.751(9) . ?
C47 H47A 0.9900 . ?
C47 H47B 0.9900 . ?
Cl4 C48 1.705(10) . ?
Cl5 C48 1.700(10) . ?
C48 H48A 0.9900 . ?
C48 H48B 0.9900 . ?
Cl7 C49 1.709(11) . ?
C49 Cl6 1.711(10) . ?
C49 H49A 0.9900 . ?
C49 H49B 0.9900 . ?
